data_4033530
loop_
_publ_author_name
'Abe, Hajime'
'Hashikawa, Daisuke'
'Minami, Takaya'
'Ohtani, Kohei'
'Masuda, Kentaro'
'Matsumoto, Shinya'
'Inouye, Masahiko'

_publ_section_title
;
 Hexaphenolic Rigid Cages Prepared by Self-Organization of C<sub>3 v</sub>
 Tridentates.
;
_journal_issue 6
_journal_name_full 'The Journal of organic chemistry'
_journal_page_first 3132
_journal_page_last 3141
_journal_paper_doi 10.1021/acs.joc.7b03111
_journal_volume 83
_journal_year 2018
_chemical_formula_moiety 'C171 H156 N6 O6 P6 Pd3'
_chemical_formula_sum 'C171 H156 N6 O6 P6 Pd3'
_chemical_formula_weight 2896.19
_space_group_crystal_system monoclinic
_space_group_IT_number 11
_space_group_name_Hall '-P 2yb'
_space_group_name_H-M_alt 'P 1 21/m 1'
_symmetry_space_group_name_Hall '-P 2yb'
_symmetry_space_group_name_H-M 'P 1 21/m 1'
_atom_sites_solution_hydrogens geom
_atom_sites_solution_primary direct
_atom_sites_solution_secondary difmap
_cell_angle_alpha 90.0000
_cell_angle_beta 106.7404(8)
_cell_angle_gamma 90.0000
_cell_formula_units_Z 2
_cell_length_a 27.1507(2)
_cell_length_b 19.40750(15)
_cell_length_c 29.4500(2)
_cell_measurement_reflns_used 31608
_cell_measurement_temperature 123
_cell_measurement_theta_max 74.19
_cell_measurement_theta_min 3.01
_cell_volume 14860.3(2)
_computing_cell_refinement 'CrysAlisPro 1.171.39.20a (Rigaku OD, 2015)'
_computing_data_collection 'CrysAlisPro 1.171.39.20a (Rigaku OD, 2015)'
_computing_data_reduction 'CrysAlisPro 1.171.39.20a (Rigaku OD, 2015)'
_computing_molecular_graphics 'CrystalStructure 4.2.5'
_computing_publication_material 'CrystalStructure 4.2.5 (Rigaku, 2017)'
_computing_structure_refinement 'SHELXL Version 2014/7 (Sheldrick, 2008)'
_computing_structure_solution 'SHELXT Version 2014/4 (Sheldrick, 2014)'
_diffrn_ambient_temperature 123
_diffrn_detector_area_resol_mean 5.811
_diffrn_measured_fraction_theta_full 0.980
_diffrn_measured_fraction_theta_max 0.980
_diffrn_measurement_device_type 'Rigaku XtaLAB P200'
_diffrn_measurement_method \w
_diffrn_radiation_type 'Cu K\a'
_diffrn_radiation_wavelength 1.54187
_diffrn_reflns_av_R_equivalents 0.0369
_diffrn_reflns_Laue_measured_fraction_full 0.980
_diffrn_reflns_Laue_measured_fraction_max 0.980
_diffrn_reflns_limit_h_max 32
_diffrn_reflns_limit_h_min -27
_diffrn_reflns_limit_k_max 23
_diffrn_reflns_limit_k_min -22
_diffrn_reflns_limit_l_max 35
_diffrn_reflns_limit_l_min -34
_diffrn_reflns_number 83564
_diffrn_reflns_point_group_measured_fraction_full 0.980
_diffrn_reflns_point_group_measured_fraction_max 0.980
_diffrn_reflns_theta_full 66.498
_diffrn_reflns_theta_max 66.498
_diffrn_reflns_theta_min 2.999
_diffrn_standards_number 0
_exptl_absorpt_coefficient_mu 1.980
_exptl_absorpt_correction_T_max 0.825
_exptl_absorpt_correction_T_min 0.286
_exptl_absorpt_correction_type multi-scan
_exptl_absorpt_process_details
;
CrysAlisPro 1.171.39.20a (Rigaku Oxford Diffraction, 2015)
Empirical absorption correction using spherical harmonics,
 implemented in SCALE3 ABSPACK scaling algorithm.
;
_exptl_crystal_colour clearcolourless
_exptl_crystal_density_diffrn 0.647
_exptl_crystal_density_method 'not measured'
_exptl_crystal_description block
_exptl_crystal_F_000 3000.00
_exptl_crystal_size_max 0.318
_exptl_crystal_size_mid 0.266
_exptl_crystal_size_min 0.097
_refine_diff_density_max 1.92
_refine_diff_density_min -2.13
_refine_ls_extinction_method none
_refine_ls_goodness_of_fit_ref 1.026
_refine_ls_hydrogen_treatment constr
_refine_ls_number_parameters 877
_refine_ls_number_reflns 26497
_refine_ls_number_restraints 52
_refine_ls_R_factor_all 0.0807
_refine_ls_R_factor_gt 0.0729
_refine_ls_shift/su_max 0.001
_refine_ls_structure_factor_coef Fsqd
_refine_ls_weighting_details 'w = 1/[\s^2^(Fo^2^)+(0.0862P)^2^+25.1158P] where P=(Fo^2^+2Fc^2^)/3'
_refine_ls_weighting_scheme calc
_refine_ls_wR_factor_gt 0.1920
_refine_ls_wR_factor_ref 0.1978
_reflns_Friedel_coverage 0.000
_reflns_number_gt 22610
_reflns_number_total 26497
_reflns_threshold_expression F^2^>2.0\s(F^2^)
_cod_data_source_file jo7b03111_si_002.cif
_cod_data_source_block xcalibur
_cod_depositor_comments 'Adding full bibliography for 4033530.cif.'
_cod_database_code 4033530

loop_
_space_group_symop_id
_space_group_symop_operation_xyz
1 +X,+Y,+Z
2 -X,1/2+Y,-Z
3 -X,-Y,-Z
4 +X,-1/2-Y,+Z

loop_
_atom_site_label
_atom_site_type_symbol
_atom_site_fract_x
_atom_site_fract_y
_atom_site_fract_z
_atom_site_U_iso_or_equiv
_atom_site_adp_type
_atom_site_occupancy
_atom_site_site_symmetry_order
_atom_site_calc_flag
_atom_site_refinement_flags_posn
_atom_site_refinement_flags_adp
_atom_site_refinement_flags_occupancy
Pd1 Pd 0.42830(2) 0.2500 0.17637(2) 0.04222(11) Uani 1 2 d S T P
Pd2 Pd 0.65167(2) 0.2500 0.57678(2) 0.04883(12) Uani 1 2 d S T P
Pd3 Pd 1.03383(3) 0.2500 0.14635(2) 0.07657(18) Uani 1 2 d S T P
P1 P 0.36862(4) 0.16622(6) 0.17166(4) 0.0542(3) Uani 1 1 d . . .
P2 P 0.61405(5) 0.16590(8) 0.60920(4) 0.0659(3) Uani 1 1 d . . .
P4 P 1.06297(8) 0.16572(8) 0.10663(6) 0.0971(5) Uani 1 1 d . U .
O8 O 0.73869(13) 0.41451(16) 0.40974(10) 0.0624(8) Uani 1 1 d . . .
H8 H 0.7443 0.4142 0.3831 0.075 Uiso 1 1 calc R U .
O11 O 0.66068(13) 0.41523(16) 0.25916(12) 0.0696(9) Uani 1 1 d . . .
H11 H 0.6471 0.3820 0.2418 0.084 Uiso 1 1 calc R U .
O13 O 0.87429(13) 0.40304(16) 0.26392(13) 0.0680(8) Uani 1 1 d . . .
H13 H 0.8580 0.3996 0.2351 0.082 Uiso 1 1 calc R U .
N14 N 0.48629(11) 0.32337(16) 0.18271(10) 0.0431(7) Uani 1 1 d . . .
N18 N 0.68719(11) 0.32493(17) 0.54454(10) 0.0434(7) Uani 1 1 d . . .
N43 N 1.00464(15) 0.32440(19) 0.18366(14) 0.0611(9) Uani 1 1 d . . .
C5 C 0.73413(16) 0.5253(2) 0.27882(14) 0.0492(9) Uani 1 1 d . . .
C6 C 0.68454(19) 0.5400(3) 0.33817(18) 0.0688(12) Uani 1 1 d . . .
H6A H 0.6913 0.5415 0.3727 0.083 Uiso 1 1 calc R U .
H6B H 0.6691 0.5837 0.3244 0.083 Uiso 1 1 calc R U .
H6C H 0.6609 0.5021 0.3251 0.083 Uiso 1 1 calc R U .
C7 C 0.78101(18) 0.5220(2) 0.36317(15) 0.0585(11) Uani 1 1 d . . .
C10 C 0.82729(16) 0.5151(2) 0.35058(16) 0.0554(10) Uani 1 1 d . . .
C12 C 0.75842(16) 0.4724(2) 0.43327(15) 0.0546(10) Uani 1 1 d . . .
C15 C 0.75727(17) 0.4791(2) 0.48003(15) 0.0561(10) Uani 1 1 d . . .
C16 C 0.77862(18) 0.5359(2) 0.50719(16) 0.0633(12) Uani 1 1 d . . .
H16 H 0.7785 0.5386 0.5394 0.076 Uiso 1 1 calc R U .
C17 C 0.73346(15) 0.4228(2) 0.50246(13) 0.0495(9) Uani 1 1 d . . .
C19 C 0.75869(16) 0.3934(2) 0.54504(14) 0.0556(10) Uani 1 1 d . . .
H19 H 0.7930 0.4070 0.5606 0.067 Uiso 1 1 calc R U .
C20 C 0.96393(16) 0.4191(2) 0.23398(14) 0.0506(9) Uani 1 1 d . . .
C21 C 0.73574(16) 0.3450(2) 0.56551(14) 0.0514(9) Uani 1 1 d . . .
H21 H 0.7543 0.3252 0.5950 0.062 Uiso 1 1 calc R U .
C22 C 0.66215(15) 0.3511(2) 0.50256(13) 0.0455(8) Uani 1 1 d . . .
H22 H 0.6282 0.3355 0.4874 0.055 Uiso 1 1 calc R U .
C23 C 0.49493(15) 0.3549(2) 0.14535(13) 0.0479(9) Uani 1 1 d . . .
H23 H 0.4748 0.3418 0.1145 0.057 Uiso 1 1 calc R U .
C24 C 0.51617(15) 0.3412(2) 0.22607(13) 0.0502(9) Uani 1 1 d . . .
H24 H 0.5104 0.3194 0.2530 0.060 Uiso 1 1 calc R U .
C25 C 0.68330(16) 0.3994(2) 0.48050(14) 0.0502(9) Uani 1 1 d . . .
H25 H 0.6643 0.4172 0.4505 0.060 Uiso 1 1 calc R U .
C26 C 0.5690(2) 0.0731(4) 0.5375(2) 0.0886(17) Uani 1 1 d . U .
H26 H 0.5414 0.1051 0.5277 0.106 Uiso 1 1 calc R U .
C27 C 0.94333(15) 0.4739(2) 0.25858(14) 0.0508(9) Uani 1 1 d . . .
C28 C 0.67063(18) 0.5876(2) 0.21224(18) 0.0657(12) Uani 1 1 d . . .
H28 H 0.6942 0.6248 0.2167 0.079 Uiso 1 1 calc R U .
C29 C 1.01551(16) 0.4049(2) 0.24612(15) 0.0577(10) Uani 1 1 d . . .
H29 H 1.0387 0.4285 0.2718 0.069 Uiso 1 1 calc R U .
C30 C 0.90518(17) 0.5813(2) 0.30002(17) 0.0599(11) Uani 1 1 d . . .
H30 H 0.8921 0.6180 0.3146 0.072 Uiso 1 1 calc R U .
C31 C 0.87742(15) 0.5195(2) 0.29159(15) 0.0499(9) Uani 1 1 d . . .
C32 C 0.64969(15) 0.4746(2) 0.23421(14) 0.0485(9) Uani 1 1 d . . .
C33 C 0.58971(16) 0.5386(2) 0.17228(18) 0.0619(11) Uani 1 1 d . . .
H33 H 0.5573 0.5421 0.1490 0.074 Uiso 1 1 calc R U .
C34 C 0.55433(15) 0.3892(2) 0.23305(13) 0.0490(9) Uani 1 1 d . . .
H34 H 0.5753 0.3989 0.2643 0.059 Uiso 1 1 calc R U .
C35 C 1.03378(19) 0.3556(3) 0.22069(17) 0.0638(11) Uani 1 1 d . . .
H35 H 1.0693 0.3442 0.2309 0.077 Uiso 1 1 calc R U .
C36 C 0.78115(18) 0.5192(3) 0.21646(15) 0.0647(12) Uani 1 1 d . . .
H36A H 0.8167 0.5154 0.2151 0.078 Uiso 1 1 calc R U .
H36B H 0.7613 0.4796 0.2003 0.078 Uiso 1 1 calc R U .
H36C H 0.7658 0.5618 0.2008 0.078 Uiso 1 1 calc R U .
C37 C 0.73479(17) 0.5289(2) 0.32615(15) 0.0539(10) Uani 1 1 d . . .
C38 C 0.56277(15) 0.4244(2) 0.19429(14) 0.0487(9) Uani 1 1 d . . .
C39 C 0.78070(16) 0.5202(2) 0.26662(15) 0.0506(9) Uani 1 1 d . . .
C40 C 0.82787(17) 0.5163(2) 0.30476(15) 0.0528(10) Uani 1 1 d . . .
C41 C 0.53143(15) 0.4053(2) 0.14947(14) 0.0510(9) Uani 1 1 d . . .
H41 H 0.5354 0.4272 0.1219 0.061 Uiso 1 1 calc R U .
C42 C 0.30659(17) 0.1837(4) 0.13149(16) 0.0812(17) Uani 1 1 d . . .
H42A H 0.3101 0.1862 0.0990 0.097 Uiso 1 1 calc R U .
H42B H 0.2837 0.1443 0.1324 0.097 Uiso 1 1 calc R U .
C44 C 0.78094(18) 0.5253(2) 0.41271(16) 0.0609(11) Uani 1 1 d . . .
C45 C 0.2801(3) 0.2500 0.1408(2) 0.076(2) Uani 1 2 d S T P
H45A H 0.2441 0.2500 0.1204 0.091 Uiso 1 2 calc R U P
H45B H 0.2793 0.2500 0.1742 0.091 Uiso 1 2 calc R U P
C46 C 0.89746(16) 0.4658(2) 0.27213(15) 0.0512(9) Uani 1 1 d . . .
C47 C 0.96860(16) 0.5365(2) 0.26739(15) 0.0532(10) Uani 1 1 d . . .
H47 H 0.9995 0.5423 0.2589 0.064 Uiso 1 1 calc R U .
C48 C 0.9531(2) 0.3374(2) 0.17129(17) 0.0636(11) Uani 1 1 d . . .
H48 H 0.9313 0.3133 0.1451 0.076 Uiso 1 1 calc R U .
C49 C 0.62411(18) 0.5929(2) 0.1776(2) 0.0720(14) Uani 1 1 d . . .
C50 C 0.93120(18) 0.3839(2) 0.19502(16) 0.0600(11) Uani 1 1 d . . .
H50 H 0.8952 0.3920 0.1854 0.072 Uiso 1 1 calc R U .
C51 C 0.60094(15) 0.4791(2) 0.19971(14) 0.0502(9) Uani 1 1 d . . .
C52 C 0.87726(19) 0.5047(3) 0.38953(18) 0.0763(14) Uani 1 1 d . . .
H52A H 0.8704 0.5051 0.4204 0.092 Uiso 1 1 calc R U .
H52B H 0.8925 0.4604 0.3850 0.092 Uiso 1 1 calc R U .
H52C H 0.9012 0.5420 0.3883 0.092 Uiso 1 1 calc R U .
C53 C 0.68429(15) 0.5294(2) 0.24098(15) 0.0508(9) Uani 1 1 d . . .
C64 C 0.95012(19) 0.5920(2) 0.28853(17) 0.0642(12) Uani 1 1 d . . .
C71 C 0.6504(2) 0.0381(3) 0.59038(19) 0.0805(16) Uani 1 1 d . . .
H71 H 0.6782 0.0465 0.6179 0.097 Uiso 1 1 calc R U .
C72 C 0.8007(2) 0.5822(3) 0.44040(18) 0.0737(14) Uani 1 1 d . . .
H72 H 0.8151 0.6182 0.4265 0.088 Uiso 1 1 calc R U .
C73 C 0.6495(2) 0.1446(3) 0.66909(17) 0.0744(14) Uani 1 1 d . U .
C74 C 0.61008(19) 0.0856(3) 0.57739(17) 0.0690(13) Uani 1 1 d . . .
C75 C 0.3800(2) 0.0740(4) 0.1017(2) 0.104(2) Uani 1 1 d . . .
H75 H 0.3616 0.1068 0.0792 0.124 Uiso 1 1 calc R U .
C76 C 0.3887(2) 0.0857(3) 0.1517(2) 0.0738(15) Uani 1 1 d . . .
C78 C 0.3590(2) 0.1443(2) 0.22736(18) 0.0652(11) Uani 1 1 d . U .
C81 C 0.7006(3) 0.1603(3) 0.68637(19) 0.0881(16) Uani 1 1 d . U .
H81 H 0.7170 0.1864 0.6676 0.106 Uiso 1 1 calc R U .
C82 C 0.5480(2) 0.1854(4) 0.6090(2) 0.0916(18) Uani 1 1 d . . .
H82A H 0.5265 0.1893 0.5756 0.110 Uiso 1 1 calc R U .
H82B H 0.5347 0.1460 0.6234 0.110 Uiso 1 1 calc R U .
C83 C 0.5415(4) 0.2500 0.6348(3) 0.104(3) Uani 1 2 d S T P
H83A H 0.5068 0.2500 0.6394 0.125 Uiso 1 2 calc R U P
H83B H 0.5670 0.2500 0.6665 0.125 Uiso 1 2 calc R U P
C84 C 1.0381(5) 0.0349(3) 0.1295(3) 0.137(4) Uani 1 1 d . . .
H84 H 1.0062 0.0431 0.1062 0.164 Uiso 1 1 calc R U .
C85 C 0.4161(2) 0.0372(3) 0.1840(3) 0.096(2) Uani 1 1 d . . .
H85 H 0.4232 0.0444 0.2172 0.116 Uiso 1 1 calc R U .
C86 C 0.8006(2) 0.5899(3) 0.48703(19) 0.0770(15) Uani 1 1 d . . .
C88 C 0.7280(3) 0.1386(4) 0.7305(2) 0.109(2) Uani 1 1 d . . .
H88 H 0.7635 0.1499 0.7419 0.131 Uiso 1 1 calc R U .
C90 C 1.0189(3) 0.1451(3) 0.0508(2) 0.0894(17) Uani 1 1 d . U .
C91 C 0.5692(3) 0.0121(5) 0.5119(3) 0.109(2) Uani 1 1 d . U .
H91 H 0.5410 0.0030 0.4848 0.131 Uiso 1 1 calc R U .
C97 C 0.3980(4) 0.0159(7) 0.0871(4) 0.153(5) Uani 1 1 d . . .
H97 H 0.3922 0.0076 0.0541 0.183 Uiso 1 1 calc R U .
C101 C 0.6509(3) -0.0200(3) 0.5645(2) 0.100(2) Uani 1 1 d . . .
H101 H 0.6795 -0.0504 0.5731 0.120 Uiso 1 1 calc R U .
C104 C 1.1217(5) 0.2500 0.0630(5) 0.132(4) Uani 1 2 d S T P
H10A H 1.1523 0.2500 0.0512 0.158 Uiso 1 2 calc R U P
H10B H 1.0907 0.2500 0.0353 0.158 Uiso 1 2 calc R U P
C105 C 0.4330(4) -0.0222(3) 0.1665(4) 0.149(4) Uani 1 1 d . . .
H105 H 0.4504 -0.0563 0.1884 0.179 Uiso 1 1 calc R U .
C108 C 1.0334(4) 0.1111(4) 0.0152(3) 0.113(2) Uani 1 1 d . . .
H108 H 1.0688 0.1010 0.0202 0.136 Uiso 1 1 calc R U .
C109 C 0.8245(4) 0.6497(4) 0.5169(2) 0.124(3) Uani 1 1 d . . .
H10C H 0.8199 0.6447 0.5486 0.149 Uiso 1 1 calc R U .
H10D H 0.8612 0.6514 0.5195 0.149 Uiso 1 1 calc R U .
H10E H 0.8079 0.6923 0.5023 0.149 Uiso 1 1 calc R U .
C111 C 0.9322(4) 0.1441(5) 0.0001(3) 0.125(3) Uani 1 1 d . U .
H111 H 0.8971 0.1565 -0.0055 0.150 Uiso 1 1 calc R U .
C113 C 0.6086(4) -0.0349(4) 0.5247(3) 0.111(2) Uani 1 1 d . . .
H113 H 0.6075 -0.0763 0.5072 0.133 Uiso 1 1 calc R U .
C114 C 0.6103(3) 0.6548(3) 0.1447(3) 0.113(3) Uani 1 1 d . . .
H11A H 0.5758 0.6485 0.1228 0.135 Uiso 1 1 calc R U .
H11B H 0.6109 0.6966 0.1635 0.135 Uiso 1 1 calc R U .
H11C H 0.6353 0.6592 0.1266 0.135 Uiso 1 1 calc R U .
C116 C 0.9787(3) 0.6590(3) 0.2981(3) 0.109(2) Uani 1 1 d . . .
H11D H 1.0095 0.6561 0.2873 0.131 Uiso 1 1 calc R U .
H11E H 0.9565 0.6962 0.2810 0.131 Uiso 1 1 calc R U .
H11F H 0.9886 0.6686 0.3322 0.131 Uiso 1 1 calc R U .
C117 C 1.0751(4) 0.0838(4) 0.1389(3) 0.111(3) Uani 1 1 d . . .
C119 C 0.3474(4) 0.1080(4) 0.3149(3) 0.124(2) Uani 1 1 d . U .
H119 H 0.3436 0.0962 0.3450 0.149 Uiso 1 1 calc R U .
C123 C 1.1220(3) 0.1859(4) 0.0928(3) 0.111(2) Uani 1 1 d . . .
H12A H 1.1496 0.1912 0.1230 0.134 Uiso 1 1 calc R U .
H12B H 1.1311 0.1460 0.0759 0.134 Uiso 1 1 calc R U .
C125 C 0.9691(3) 0.1600(3) 0.0423(2) 0.0975(19) Uani 1 1 d . U .
H125 H 0.9583 0.1827 0.0665 0.117 Uiso 1 1 calc R U .
C126 C 0.9504(4) 0.1072(4) -0.0354(3) 0.122(3) Uani 1 1 d . . .
H126 H 0.9271 0.0943 -0.0649 0.146 Uiso 1 1 calc R U .
C129 C 0.4259(5) -0.0332(5) 0.1208(6) 0.174(6) Uani 1 1 d . . .
H129 H 0.4393 -0.0736 0.1105 0.208 Uiso 1 1 calc R U .
C130 C 0.6286(3) 0.1056(5) 0.6983(2) 0.145(4) Uani 1 1 d . . .
H130 H 0.5939 0.0908 0.6866 0.174 Uiso 1 1 calc R U .
C131 C 1.0003(4) 0.0921(5) -0.0254(3) 0.120(3) Uani 1 1 d . . .
H131 H 1.0123 0.0672 -0.0478 0.143 Uiso 1 1 calc R U .
C132 C 0.3139(4) 0.1141(5) 0.2296(3) 0.150(3) Uani 1 1 d . U .
H132 H 0.2854 0.1089 0.2022 0.180 Uiso 1 1 calc R U .
C136 C 0.3951(2) 0.1625(5) 0.2695(2) 0.125(3) Uani 1 1 d . U .
H136 H 0.4246 0.1888 0.2693 0.150 Uiso 1 1 calc R U .
C138 C 0.3874(3) 0.1414(6) 0.3118(3) 0.162(3) Uani 1 1 d . U .
H138 H 0.4131 0.1522 0.3404 0.194 Uiso 1 1 calc R U .
C141 C 0.7062(5) 0.1016(5) 0.7584(3) 0.148(4) Uani 1 1 d . . .
H141 H 0.7262 0.0857 0.7886 0.178 Uiso 1 1 calc R U .
C142 C 1.0464(6) -0.0265(4) 0.1533(3) 0.164(5) Uani 1 1 d . . .
H142 H 1.0208 -0.0613 0.1455 0.197 Uiso 1 1 calc R U .
C146 C 0.3118(5) 0.0904(6) 0.2756(3) 0.168(4) Uani 1 1 d . U .
H146 H 0.2842 0.0616 0.2776 0.202 Uiso 1 1 calc R U .
C148 C 0.6554(5) 0.0877(7) 0.7426(3) 0.181(5) Uani 1 1 d . . .
H148 H 0.6387 0.0654 0.7628 0.218 Uiso 1 1 calc R U .
C151 C 1.1218(4) 0.0743(5) 0.1742(4) 0.144(3) Uani 1 1 d . . .
H151 H 1.1483 0.1080 0.1815 0.172 Uiso 1 1 calc R U .
C161 C 1.0922(8) -0.0384(5) 0.1887(4) 0.194(7) Uani 1 1 d . . .
H161 H 1.0984 -0.0809 0.2055 0.233 Uiso 1 1 calc R U .
C163 C 1.1260(6) 0.0108(7) 0.1979(4) 0.178(6) Uani 1 1 d . . .
H163 H 1.1565 0.0032 0.2230 0.214 Uiso 1 1 calc R U .

loop_
_atom_site_aniso_label
_atom_site_aniso_U_11
_atom_site_aniso_U_22
_atom_site_aniso_U_33
_atom_site_aniso_U_23
_atom_site_aniso_U_13
_atom_site_aniso_U_12
Pd1 0.0438(2) 0.0498(2) 0.03568(19) 0.000 0.01554(15) 0.000
Pd2 0.0502(2) 0.0620(3) 0.0424(2) 0.000 0.02634(18) 0.000
Pd3 0.1129(5) 0.0593(3) 0.0847(4) 0.000 0.0718(4) 0.000
P1 0.0540(6) 0.0627(7) 0.0521(6) -0.0112(5) 0.0252(5) -0.0121(5)
P2 0.0644(7) 0.0903(9) 0.0528(6) 0.0109(6) 0.0324(5) -0.0079(6)
P4 0.1490(15) 0.0733(9) 0.1036(11) -0.0013(8) 0.0917(12) 0.0117(9)
O8 0.082(2) 0.0644(18) 0.0491(16) -0.0151(14) 0.0323(15) -0.0266(16)
O11 0.073(2) 0.0472(17) 0.073(2) 0.0205(15) -0.0033(16) -0.0059(15)
O13 0.066(2) 0.0512(17) 0.092(2) -0.0129(16) 0.0317(18) -0.0162(15)
N14 0.0419(16) 0.0485(17) 0.0408(16) 0.0042(13) 0.0150(13) 0.0046(13)
N18 0.0425(16) 0.0520(18) 0.0393(15) -0.0137(14) 0.0178(13) 0.0024(14)
N43 0.074(2) 0.051(2) 0.068(2) 0.0065(18) 0.036(2) -0.0031(18)
C5 0.060(2) 0.0376(19) 0.055(2) 0.0007(17) 0.0237(19) -0.0037(17)
C6 0.070(3) 0.076(3) 0.071(3) -0.003(2) 0.037(2) -0.011(2)
C7 0.067(3) 0.057(2) 0.057(2) -0.011(2) 0.027(2) -0.021(2)
C10 0.055(2) 0.054(2) 0.064(3) 0.000(2) 0.027(2) -0.0100(19)
C12 0.053(2) 0.059(3) 0.056(2) -0.009(2) 0.0238(19) -0.0133(19)
C15 0.059(2) 0.063(3) 0.049(2) -0.012(2) 0.0201(19) -0.013(2)
C16 0.074(3) 0.067(3) 0.056(2) -0.013(2) 0.030(2) -0.019(2)
C17 0.051(2) 0.056(2) 0.046(2) -0.0128(18) 0.0217(17) -0.0110(18)
C19 0.046(2) 0.071(3) 0.050(2) -0.013(2) 0.0148(18) -0.006(2)
C20 0.062(2) 0.047(2) 0.048(2) -0.0017(17) 0.0257(18) -0.0064(18)
C21 0.053(2) 0.055(2) 0.048(2) 0.0002(18) 0.0175(18) -0.0011(18)
C22 0.046(2) 0.052(2) 0.0437(19) -0.0082(17) 0.0209(16) -0.0035(17)
C23 0.050(2) 0.056(2) 0.0407(19) 0.0040(17) 0.0193(16) -0.0012(18)
C24 0.054(2) 0.058(2) 0.042(2) 0.0095(18) 0.0189(17) 0.0022(18)
C25 0.056(2) 0.052(2) 0.047(2) -0.0007(17) 0.0215(18) -0.0045(18)
C26 0.064(3) 0.128(5) 0.078(3) -0.008(3) 0.028(3) -0.033(3)
C27 0.051(2) 0.053(2) 0.053(2) -0.0035(18) 0.0234(18) -0.0063(18)
C28 0.064(3) 0.049(2) 0.090(3) 0.011(2) 0.032(3) -0.002(2)
C29 0.054(2) 0.069(3) 0.056(2) -0.003(2) 0.027(2) -0.005(2)
C30 0.066(3) 0.049(2) 0.076(3) -0.014(2) 0.038(2) -0.009(2)
C31 0.049(2) 0.049(2) 0.058(2) -0.0005(18) 0.0260(18) -0.0060(17)
C32 0.050(2) 0.042(2) 0.054(2) 0.0112(17) 0.0158(17) 0.0006(16)
C33 0.045(2) 0.055(3) 0.087(3) 0.021(2) 0.022(2) 0.0058(19)
C34 0.056(2) 0.049(2) 0.0396(19) 0.0034(16) 0.0094(17) -0.0063(18)
C35 0.064(3) 0.071(3) 0.066(3) 0.001(2) 0.034(2) -0.007(2)
C36 0.065(3) 0.079(3) 0.056(2) -0.003(2) 0.026(2) 0.009(2)
C37 0.061(2) 0.044(2) 0.064(2) -0.0011(19) 0.030(2) -0.0087(18)
C38 0.055(2) 0.042(2) 0.053(2) 0.0059(17) 0.0212(18) 0.0072(17)
C39 0.054(2) 0.044(2) 0.060(2) -0.0013(18) 0.0253(19) -0.0045(17)
C40 0.062(2) 0.039(2) 0.065(3) 0.0012(18) 0.031(2) -0.0033(18)
C41 0.051(2) 0.056(2) 0.051(2) 0.0123(18) 0.0233(18) 0.0064(18)
C42 0.047(2) 0.144(5) 0.051(2) -0.027(3) 0.012(2) -0.022(3)
C44 0.070(3) 0.061(3) 0.059(2) -0.011(2) 0.031(2) -0.025(2)
C45 0.046(3) 0.132(7) 0.046(3) 0.000 0.007(3) 0.000
C46 0.053(2) 0.045(2) 0.060(2) -0.0010(18) 0.0237(19) -0.0052(17)
C47 0.059(2) 0.052(2) 0.057(2) -0.0051(19) 0.0299(19) -0.0174(19)
C48 0.080(3) 0.052(3) 0.067(3) -0.008(2) 0.035(2) -0.006(2)
C49 0.056(3) 0.052(3) 0.110(4) 0.023(3) 0.027(3) 0.010(2)
C50 0.064(3) 0.058(3) 0.062(3) -0.005(2) 0.023(2) -0.002(2)
C51 0.052(2) 0.045(2) 0.057(2) 0.0088(18) 0.0223(18) 0.0036(17)
C52 0.063(3) 0.096(4) 0.072(3) 0.000(3) 0.023(2) -0.016(3)
C53 0.053(2) 0.043(2) 0.064(2) 0.0005(18) 0.0304(19) 0.0038(17)
C64 0.081(3) 0.052(2) 0.068(3) -0.014(2) 0.037(2) -0.023(2)
C71 0.107(4) 0.068(3) 0.063(3) 0.022(3) 0.019(3) -0.020(3)
C72 0.096(4) 0.064(3) 0.074(3) -0.012(2) 0.045(3) -0.033(3)
C73 0.082(3) 0.093(4) 0.055(3) 0.019(3) 0.030(2) -0.006(3)
C74 0.069(3) 0.086(3) 0.060(3) 0.017(2) 0.031(2) -0.022(3)
C75 0.091(4) 0.136(6) 0.108(4) -0.077(4) 0.066(4) -0.059(4)
C76 0.070(3) 0.065(3) 0.103(4) -0.032(3) 0.051(3) -0.024(3)
C78 0.083(3) 0.052(2) 0.080(3) -0.005(2) 0.054(2) -0.003(2)
C81 0.108(4) 0.100(4) 0.064(3) 0.013(3) 0.037(3) 0.005(4)
C82 0.081(4) 0.121(5) 0.097(4) 0.013(4) 0.064(3) -0.011(3)
C83 0.094(6) 0.155(9) 0.091(6) 0.000 0.071(5) 0.000
C84 0.271(12) 0.048(3) 0.109(5) -0.012(3) 0.083(7) -0.003(5)
C85 0.093(4) 0.062(3) 0.164(6) -0.023(4) 0.085(4) -0.010(3)
C86 0.098(4) 0.064(3) 0.084(3) -0.025(3) 0.051(3) -0.040(3)
C88 0.103(5) 0.152(7) 0.063(3) 0.006(4) 0.010(3) -0.015(5)
C90 0.123(5) 0.077(4) 0.096(4) -0.003(3) 0.076(4) 0.004(3)
C91 0.080(4) 0.157(7) 0.092(4) -0.010(5) 0.028(4) -0.060(5)
C97 0.109(6) 0.189(11) 0.192(10) -0.118(9) 0.094(7) -0.056(7)
C101 0.135(6) 0.076(4) 0.096(4) 0.015(3) 0.045(4) -0.023(4)
C104 0.170(11) 0.111(8) 0.169(11) 0.000 0.134(10) 0.000
C105 0.182(8) 0.057(4) 0.271(12) -0.048(5) 0.166(9) -0.029(4)
C108 0.178(7) 0.097(5) 0.089(5) -0.017(4) 0.079(5) 0.007(5)
C109 0.206(8) 0.091(5) 0.103(5) -0.042(4) 0.089(5) -0.079(5)
C111 0.147(7) 0.128(6) 0.116(5) -0.016(5) 0.063(5) -0.007(5)
C113 0.151(7) 0.087(5) 0.104(5) -0.005(4) 0.050(5) -0.054(5)
C114 0.086(4) 0.067(4) 0.166(7) 0.054(4) 0.006(4) -0.002(3)
C116 0.129(5) 0.076(4) 0.151(6) -0.042(4) 0.088(5) -0.053(4)
C117 0.187(8) 0.079(4) 0.106(5) -0.004(4) 0.104(6) 0.019(5)
C119 0.165(6) 0.126(6) 0.116(4) 0.052(4) 0.096(4) 0.021(4)
C123 0.148(6) 0.100(5) 0.122(5) -0.007(4) 0.096(5) 0.004(4)
C125 0.144(6) 0.083(4) 0.076(4) -0.010(3) 0.048(4) -0.004(4)
C126 0.159(8) 0.124(6) 0.093(5) -0.013(4) 0.055(5) -0.022(6)
C129 0.181(11) 0.114(7) 0.298(17) -0.121(9) 0.183(12) -0.072(7)
C130 0.146(7) 0.216(10) 0.076(4) 0.049(5) 0.037(4) -0.076(7)
C131 0.154(8) 0.127(6) 0.099(5) -0.020(5) 0.070(5) 0.002(6)
C132 0.175(6) 0.196(7) 0.109(4) -0.051(5) 0.088(4) -0.125(6)
C136 0.080(4) 0.235(8) 0.058(3) 0.055(4) 0.017(2) -0.022(4)
C138 0.125(5) 0.291(10) 0.078(3) 0.079(5) 0.043(3) -0.011(5)
C141 0.192(10) 0.174(9) 0.063(4) 0.054(5) 0.013(5) -0.019(8)
C142 0.348(16) 0.058(4) 0.095(5) -0.014(4) 0.076(8) 0.005(6)
C146 0.240(8) 0.178(7) 0.142(5) -0.039(5) 0.141(5) -0.114(7)
C148 0.177(9) 0.280(14) 0.085(5) 0.095(7) 0.035(6) -0.052(10)
C151 0.177(9) 0.143(8) 0.133(7) 0.039(6) 0.081(7) 0.046(7)
C161 0.42(2) 0.074(5) 0.096(6) 0.011(5) 0.093(10) 0.071(9)
C163 0.281(16) 0.154(10) 0.142(9) 0.061(9) 0.127(10) 0.096(11)

loop_
_atom_type_symbol
_atom_type_description
_atom_type_scat_dispersion_real
_atom_type_scat_dispersion_imag
_atom_type_scat_source
C C 0.0181 0.0091
;
International Tables for Crystallography
(Vol. C, Tables 4.2.6.8 and 6.1.1.4)
;
H H 0.0000 0.0000
;
International Tables for Crystallography
(Vol. C, Table 6.1.1.4)
;
N N 0.0311 0.0180
;
International Tables for Crystallography
(Vol. C, Tables 4.2.6.8 and 6.1.1.4)
;
O O 0.0492 0.0322
;
International Tables for Crystallography
(Vol. C, Tables 4.2.6.8 and 6.1.1.4)
;
P P 0.2955 0.4335
;
International Tables for Crystallography
(Vol. C, Tables 4.2.6.8 and 6.1.1.4)
;
Pd Pd 0.1215 3.9337
;
International Tables for Crystallography
(Vol. C, Tables 4.2.6.8 and 6.1.1.4)
;

loop_
_geom_angle_atom_site_label_1
_geom_angle_atom_site_label_2
_geom_angle_atom_site_label_3
_geom_angle
_geom_angle_site_symmetry_1
_geom_angle_site_symmetry_3
N14 Pd1 N14 85.85(16) . 4_565
N14 Pd1 P1 91.35(9) . 4_565
N14 Pd1 P1 176.90(9) 4_565 4_565
N14 Pd1 P1 176.90(9) . .
N14 Pd1 P1 91.35(9) 4_565 .
P1 Pd1 P1 91.43(6) 4_565 .
N18 Pd2 N18 86.87(15) 4_565 .
N18 Pd2 P2 177.49(8) 4_565 4_565
N18 Pd2 P2 90.74(8) . 4_565
N18 Pd2 P2 90.74(8) 4_565 .
N18 Pd2 P2 177.49(8) . .
P2 Pd2 P2 91.63(7) 4_565 .
N43 Pd3 N43 86.73(19) . 4_565
N43 Pd3 P4 177.38(11) . .
N43 Pd3 P4 90.81(10) 4_565 .
N43 Pd3 P4 90.81(10) . 4_565
N43 Pd3 P4 177.38(11) 4_565 4_565
P4 Pd3 P4 91.64(8) . 4_565
C78 P1 C42 107.1(2) . .
C78 P1 C76 103.3(2) . .
C42 P1 C76 105.3(3) . .
C78 P1 Pd1 113.89(17) . .
C42 P1 Pd1 115.1(2) . .
C76 P1 Pd1 111.20(15) . .
C73 P2 C74 104.2(3) . .
C73 P2 C82 107.4(3) . .
C74 P2 C82 105.3(3) . .
C73 P2 Pd2 113.47(18) . .
C74 P2 Pd2 111.60(14) . .
C82 P2 Pd2 114.1(2) . .
C90 P4 C123 104.2(3) . .
C90 P4 C117 104.9(4) . .
C123 P4 C117 105.5(4) . .
C90 P4 Pd3 113.3(2) . .
C123 P4 Pd3 114.9(2) . .
C117 P4 Pd3 113.15(18) . .
C12 O8 H8 109.5 . .
C32 O11 H11 109.5 . .
C46 O13 H13 109.5 . .
C23 N14 C24 117.5(3) . .
C23 N14 Pd1 123.0(3) . .
C24 N14 Pd1 119.5(2) . .
C22 N18 C21 119.3(3) . .
C22 N18 Pd2 120.2(2) . .
C21 N18 Pd2 120.5(3) . .
C35 N43 C48 117.9(4) . .
C35 N43 Pd3 121.9(3) . .
C48 N43 Pd3 120.0(3) . .
C37 C5 C39 120.3(4) . .
C37 C5 C53 119.6(4) . .
C39 C5 C53 120.1(4) . .
C37 C6 H6A 109.5 . .
C37 C6 H6B 109.5 . .
H6A C6 H6B 109.5 . .
C37 C6 H6C 109.5 . .
H6A C6 H6C 109.5 . .
H6B C6 H6C 109.5 . .
C37 C7 C10 117.8(4) . .
C37 C7 C44 120.7(4) . .
C10 C7 C44 121.5(4) . .
C40 C10 C7 121.7(4) . .
C40 C10 C52 119.4(4) . .
C7 C10 C52 118.9(4) . .
O8 C12 C15 117.8(4) . .
O8 C12 C44 122.7(4) . .
C15 C12 C44 119.4(4) . .
C16 C15 C12 121.3(4) . .
C16 C15 C17 118.8(4) . .
C12 C15 C17 119.9(4) . .
C15 C16 C86 120.2(4) . .
C15 C16 H16 119.9 . .
C86 C16 H16 119.9 . .
C19 C17 C25 116.8(4) . .
C19 C17 C15 122.5(4) . .
C25 C17 C15 120.7(4) . .
C21 C19 C17 121.4(4) . .
C21 C19 H19 119.3 . .
C17 C19 H19 119.3 . .
C29 C20 C50 118.2(4) . .
C29 C20 C27 121.2(4) . .
C50 C20 C27 120.5(4) . .
N18 C21 C19 120.7(4) . .
N18 C21 H21 119.6 . .
C19 C21 H21 119.6 . .
N18 C22 C25 122.4(4) . .
N18 C22 H22 118.8 . .
C25 C22 H22 118.8 . .
N14 C23 C41 123.1(4) . .
N14 C23 H23 118.4 . .
C41 C23 H23 118.4 . .
N14 C24 C34 122.9(3) . .
N14 C24 H24 118.6 . .
C34 C24 H24 118.6 . .
C22 C25 C17 119.3(4) . .
C22 C25 H25 120.3 . .
C17 C25 H25 120.3 . .
C74 C26 C91 118.3(7) . .
C74 C26 H26 120.8 . .
C91 C26 H26 120.8 . .
C47 C27 C46 118.1(4) . .
C47 C27 C20 119.0(3) . .
C46 C27 C20 122.9(4) . .
C49 C28 C53 122.4(4) . .
C49 C28 H28 118.8 . .
C53 C28 H28 118.8 . .
C20 C29 C35 119.6(4) . .
C20 C29 H29 120.2 . .
C35 C29 H29 120.2 . .
C64 C30 C31 123.9(4) . .
C64 C30 H30 118.1 . .
C31 C30 H30 118.1 . .
C46 C31 C30 117.8(4) . .
C46 C31 C40 124.5(4) . .
C30 C31 C40 117.7(4) . .
O11 C32 C53 122.5(4) . .
O11 C32 C51 117.1(3) . .
C53 C32 C51 120.4(4) . .
C49 C33 C51 122.5(4) . .
C49 C33 H33 118.7 . .
C51 C33 H33 118.7 . .
C24 C34 C38 120.3(4) . .
C24 C34 H34 119.9 . .
C38 C34 H34 119.9 . .
N43 C35 C29 123.2(5) . .
N43 C35 H35 118.4 . .
C29 C35 H35 118.4 . .
C39 C36 H36A 109.5 . .
C39 C36 H36B 109.5 . .
H36A C36 H36B 109.5 . .
C39 C36 H36C 109.5 . .
H36A C36 H36C 109.5 . .
H36B C36 H36C 109.5 . .
C5 C37 C7 121.4(4) . .
C5 C37 C6 119.2(4) . .
C7 C37 C6 119.4(4) . .
C41 C38 C34 116.2(4) . .
C41 C38 C51 121.0(4) . .
C34 C38 C51 122.8(4) . .
C5 C39 C40 117.7(4) . .
C5 C39 C36 121.3(4) . .
C40 C39 C36 121.0(4) . .
C10 C40 C39 121.0(4) . .
C10 C40 C31 121.7(4) . .
C39 C40 C31 117.2(4) . .
C23 C41 C38 119.9(4) . .
C23 C41 H41 120.0 . .
C38 C41 H41 120.0 . .
C45 C42 P1 116.1(4) . .
C45 C42 H42A 108.3 . .
P1 C42 H42A 108.3 . .
C45 C42 H42B 108.3 . .
P1 C42 H42B 108.3 . .
H42A C42 H42B 107.4 . .
C72 C44 C12 117.8(4) . .
C72 C44 C7 120.7(4) . .
C12 C44 C7 121.4(4) . .
C42 C45 C42 113.7(6) 4_565 .
C42 C45 H45A 108.8 4_565 .
C42 C45 H45A 108.8 . .
C42 C45 H45B 108.8 4_565 .
C42 C45 H45B 108.8 . .
H45A C45 H45B 107.7 . .
O13 C46 C31 122.3(4) . .
O13 C46 C27 116.5(4) . .
C31 C46 C27 121.1(4) . .
C27 C47 C64 122.4(4) . .
C27 C47 H47 118.8 . .
C64 C47 H47 118.8 . .
N43 C48 C50 123.1(4) . .
N43 C48 H48 118.5 . .
C50 C48 H48 118.5 . .
C28 C49 C33 118.0(4) . .
C28 C49 C114 122.4(5) . .
C33 C49 C114 119.6(5) . .
C48 C50 C20 117.9(4) . .
C48 C50 H50 121.1 . .
C20 C50 H50 121.1 . .
C33 C51 C32 118.0(4) . .
C33 C51 C38 120.7(4) . .
C32 C51 C38 121.3(3) . .
C10 C52 H52A 109.5 . .
C10 C52 H52B 109.5 . .
H52A C52 H52B 109.5 . .
C10 C52 H52C 109.5 . .
H52A C52 H52C 109.5 . .
H52B C52 H52C 109.5 . .
C32 C53 C28 118.7(4) . .
C32 C53 C5 119.8(4) . .
C28 C53 C5 121.6(4) . .
C30 C64 C47 116.7(4) . .
C30 C64 C116 122.2(4) . .
C47 C64 C116 121.1(4) . .
C101 C71 C74 121.6(6) . .
C101 C71 H71 119.2 . .
C74 C71 H71 119.2 . .
C86 C72 C44 124.1(4) . .
C86 C72 H72 117.9 . .
C44 C72 H72 117.9 . .
C81 C73 C130 116.3(6) . .
C81 C73 P2 120.9(4) . .
C130 C73 P2 122.4(5) . .
C26 C74 C71 119.4(6) . .
C26 C74 P2 120.2(5) . .
C71 C74 P2 120.2(4) . .
C97 C75 C76 119.4(9) . .
C97 C75 H75 120.3 . .
C76 C75 H75 120.3 . .
C85 C76 C75 119.4(6) . .
C85 C76 P1 120.9(4) . .
C75 C76 P1 119.5(5) . .
C132 C78 C136 118.3(5) . .
C132 C78 P1 120.9(5) . .
C136 C78 P1 120.6(4) . .
C88 C81 C73 120.2(6) . .
C88 C81 H81 119.9 . .
C73 C81 H81 119.9 . .
C83 C82 P2 115.4(5) . .
C83 C82 H82A 108.4 . .
P2 C82 H82A 108.4 . .
C83 C82 H82B 108.4 . .
P2 C82 H82B 108.4 . .
H82A C82 H82B 107.5 . .
C82 C83 C82 113.1(6) 4_565 .
C82 C83 H83A 109.0 4_565 .
C82 C83 H83A 109.0 . .
C82 C83 H83B 109.0 4_565 .
C82 C83 H83B 109.0 . .
H83A C83 H83B 107.8 . .
C117 C84 C142 120.2(11) . .
C117 C84 H84 119.9 . .
C142 C84 H84 119.9 . .
C76 C85 C105 118.3(8) . .
C76 C85 H85 120.9 . .
C105 C85 H85 120.9 . .
C72 C86 C16 117.2(4) . .
C72 C86 C109 123.2(5) . .
C16 C86 C109 119.5(5) . .
C141 C88 C81 121.9(7) . .
C141 C88 H88 119.1 . .
C81 C88 H88 119.1 . .
C125 C90 C108 117.2(7) . .
C125 C90 P4 120.0(4) . .
C108 C90 P4 122.8(6) . .
C113 C91 C26 122.4(7) . .
C113 C91 H91 118.8 . .
C26 C91 H91 118.8 . .
C75 C97 C129 120.3(10) . .
C75 C97 H97 119.9 . .
C129 C97 H97 119.9 . .
C71 C101 C113 119.8(7) . .
C71 C101 H101 120.1 . .
C113 C101 H101 120.1 . .
C123 C104 C123 109.7(9) 4_565 .
C123 C104 H10A 109.7 4_565 .
C123 C104 H10A 109.7 . .
C123 C104 H10B 109.7 4_565 .
C123 C104 H10B 109.7 . .
H10A C104 H10B 108.2 . .
C129 C105 C85 123.0(11) . .
C129 C105 H105 118.5 . .
C85 C105 H105 118.5 . .
C131 C108 C90 123.1(8) . .
C131 C108 H108 118.5 . .
C90 C108 H108 118.5 . .
C86 C109 H10C 109.5 . .
C86 C109 H10D 109.5 . .
H10C C109 H10D 109.5 . .
C86 C109 H10E 109.5 . .
H10C C109 H10E 109.5 . .
H10D C109 H10E 109.5 . .
C125 C111 C126 116.3(8) . .
C125 C111 H111 121.8 . .
C126 C111 H111 121.8 . .
C91 C113 C101 118.3(7) . .
C91 C113 H113 120.9 . .
C101 C113 H113 120.9 . .
C49 C114 H11A 109.5 . .
C49 C114 H11B 109.5 . .
H11A C114 H11B 109.5 . .
C49 C114 H11C 109.5 . .
H11A C114 H11C 109.5 . .
H11B C114 H11C 109.5 . .
C64 C116 H11D 109.5 . .
C64 C116 H11E 109.5 . .
H11D C116 H11E 109.5 . .
C64 C116 H11F 109.5 . .
H11D C116 H11F 109.5 . .
H11E C116 H11F 109.5 . .
C84 C117 C151 121.4(8) . .
C84 C117 P4 119.4(8) . .
C151 C117 P4 119.2(7) . .
C138 C119 C146 119.2(7) . .
C138 C119 H119 120.4 . .
C146 C119 H119 120.4 . .
C104 C123 P4 116.8(7) . .
C104 C123 H12A 108.1 . .
P4 C123 H12A 108.1 . .
C104 C123 H12B 108.1 . .
P4 C123 H12B 108.1 . .
H12A C123 H12B 107.3 . .
C90 C125 C111 123.3(7) . .
C90 C125 H125 118.3 . .
C111 C125 H125 118.3 . .
C131 C126 C111 118.7(8) . .
C131 C126 H126 120.7 . .
C111 C126 H126 120.7 . .
C105 C129 C97 119.6(9) . .
C105 C129 H129 120.2 . .
C97 C129 H129 120.2 . .
C148 C130 C73 122.8(8) . .
C148 C130 H130 118.6 . .
C73 C130 H130 118.6 . .
C108 C131 C126 121.3(8) . .
C108 C131 H131 119.3 . .
C126 C131 H131 119.3 . .
C78 C132 C146 117.2(8) . .
C78 C132 H132 121.4 . .
C146 C132 H132 121.4 . .
C138 C136 C78 118.6(7) . .
C138 C136 H136 120.7 . .
C78 C136 H136 120.7 . .
C119 C138 C136 124.1(9) . .
C119 C138 H138 118.0 . .
C136 C138 H138 118.0 . .
C148 C141 C88 118.8(7) . .
C148 C141 H141 120.6 . .
C88 C141 H141 120.6 . .
C84 C142 C161 120.7(11) . .
C84 C142 H142 119.7 . .
C161 C142 H142 119.7 . .
C119 C146 C132 121.4(7) . .
C119 C146 H146 119.3 . .
C132 C146 H146 119.3 . .
C130 C148 C141 119.7(7) . .
C130 C148 H148 120.1 . .
C141 C148 H148 120.1 . .
C117 C151 C163 114.3(12) . .
C117 C151 H151 122.8 . .
C163 C151 H151 122.8 . .
C163 C161 C142 117.3(10) . .
C163 C161 H161 121.4 . .
C142 C161 H161 121.4 . .
C161 C163 C151 126.1(15) . .
C161 C163 H163 116.9 . .
C151 C163 H163 116.9 . .

loop_
_geom_bond_atom_site_label_1
_geom_bond_atom_site_label_2
_geom_bond_distance
_geom_bond_site_symmetry_2
Pd1 N14 2.091(3) .
Pd1 N14 2.091(3) 4_565
Pd1 P1 2.2713(11) 4_565
Pd1 P1 2.2714(11) .
Pd2 N18 2.115(3) 4_565
Pd2 N18 2.115(3) .
Pd2 P2 2.2760(12) 4_565
Pd2 P2 2.2761(12) .
Pd3 N43 2.103(4) .
Pd3 N43 2.103(4) 4_565
Pd3 P4 2.2809(14) .
Pd3 P4 2.2810(14) 4_565
P1 C78 1.785(5) .
P1 C42 1.790(5) .
P1 C76 1.809(5) .
P2 C73 1.798(5) .
P2 C74 1.805(6) .
P2 C82 1.831(5) .
P4 C90 1.779(8) .
P4 C123 1.806(7) .
P4 C117 1.832(8) .
O8 C12 1.348(5) .
O8 H8 0.8400 .
O11 C32 1.353(5) .
O11 H11 0.8400 .
O13 C46 1.360(5) .
O13 H13 0.8400 .
N14 C23 1.338(5) .
N14 C24 1.346(5) .
N18 C22 1.328(5) .
N18 C21 1.342(5) .
N43 C35 1.298(6) .
N43 C48 1.364(6) .
C5 C37 1.391(6) .
C5 C39 1.414(5) .
C5 C53 1.487(6) .
C6 C37 1.520(6) .
C6 H6A 0.9800 .
C6 H6B 0.9800 .
C6 H6C 0.9800 .
C7 C37 1.412(6) .
C7 C10 1.415(6) .
C7 C44 1.461(6) .
C10 C40 1.354(6) .
C10 C52 1.517(7) .
C12 C15 1.392(6) .
C12 C44 1.417(6) .
C15 C16 1.388(6) .
C15 C17 1.515(6) .
C16 C86 1.419(6) .
C16 H16 0.9500 .
C17 C19 1.368(6) .
C17 C25 1.404(6) .
C19 C21 1.360(6) .
C19 H19 0.9500 .
C20 C29 1.370(6) .
C20 C50 1.409(6) .
C20 C27 1.483(6) .
C21 H21 0.9500 .
C22 C25 1.359(5) .
C22 H22 0.9500 .
C23 C41 1.372(6) .
C23 H23 0.9500 .
C24 C34 1.364(6) .
C24 H24 0.9500 .
C25 H25 0.9500 .
C26 C74 1.389(7) .
C26 C91 1.404(10) .
C26 H26 0.9500 .
C27 C47 1.384(6) .
C27 C46 1.422(5) .
C28 C49 1.380(7) .
C28 C53 1.396(6) .
C28 H28 0.9500 .
C29 C35 1.391(6) .
C29 H29 0.9500 .
C30 C64 1.373(6) .
C30 C31 1.400(6) .
C30 H30 0.9500 .
C31 C46 1.376(6) .
C31 C40 1.505(5) .
C32 C53 1.394(6) .
C32 C51 1.420(6) .
C33 C49 1.387(6) .
C33 C51 1.391(6) .
C33 H33 0.9500 .
C34 C38 1.404(5) .
C34 H34 0.9500 .
C35 H35 0.9500 .
C36 C39 1.481(6) .
C36 H36A 0.9800 .
C36 H36B 0.9800 .
C36 H36C 0.9800 .
C38 C41 1.399(6) .
C38 C51 1.461(6) .
C39 C40 1.442(6) .
C41 H41 0.9500 .
C42 C45 1.537(7) .
C42 H42A 0.9900 .
C42 H42B 0.9900 .
C44 C72 1.385(6) .
C45 C42 1.537(7) 4_565
C45 H45A 0.9900 .
C45 H45B 0.9900 .
C47 C64 1.407(6) .
C47 H47 0.9500 .
C48 C50 1.377(6) .
C48 H48 0.9500 .
C49 C114 1.520(7) .
C50 H50 0.9500 .
C52 H52A 0.9800 .
C52 H52B 0.9800 .
C52 H52C 0.9800 .
C64 C116 1.498(7) .
C71 C101 1.362(9) .
C71 C74 1.399(8) .
C71 H71 0.9500 .
C72 C86 1.382(7) .
C72 H72 0.9500 .
C73 C81 1.366(8) .
C73 C130 1.385(7) .
C75 C97 1.348(12) .
C75 C76 1.440(8) .
C75 H75 0.9500 .
C76 C85 1.391(9) .
C78 C132 1.376(8) .
C78 C136 1.388(8) .
C81 C88 1.365(8) .
C81 H81 0.9500 .
C82 C83 1.504(8) .
C82 H82A 0.9900 .
C82 H82B 0.9900 .
C83 C82 1.503(8) 4_565
C83 H83A 0.9900 .
C83 H83B 0.9900 .
C84 C117 1.352(12) .
C84 C142 1.367(11) .
C84 H84 0.9500 .
C85 C105 1.394(8) .
C85 H85 0.9500 .
C86 C109 1.486(7) .
C88 C141 1.350(11) .
C88 H88 0.9500 .
C90 C125 1.333(9) .
C90 C108 1.389(8) .
C91 C113 1.374(11) .
C91 H91 0.9500 .
C97 C129 1.427(16) .
C97 H97 0.9500 .
C101 C113 1.414(10) .
C101 H101 0.9500 .
C104 C123 1.520(9) 4_565
C104 C123 1.520(9) .
C104 H10A 0.9900 .
C104 H10B 0.9900 .
C105 C129 1.321(15) .
C105 H105 0.9500 .
C108 C131 1.325(11) .
C108 H108 0.9500 .
C109 H10C 0.9800 .
C109 H10D 0.9800 .
C109 H10E 0.9800 .
C111 C125 1.388(11) .
C111 C126 1.464(11) .
C111 H111 0.9500 .
C113 H113 0.9500 .
C114 H11A 0.9800 .
C114 H11B 0.9800 .
C114 H11C 0.9800 .
C116 H11D 0.9800 .
C116 H11E 0.9800 .
C116 H11F 0.9800 .
C117 C151 1.400(12) .
C119 C138 1.289(11) .
C119 C146 1.320(12) .
C119 H119 0.9500 .
C123 H12A 0.9900 .
C123 H12B 0.9900 .
C125 H125 0.9500 .
C126 C131 1.334(11) .
C126 H126 0.9500 .
C129 H129 0.9500 .
C130 C148 1.343(11) .
C130 H130 0.9500 .
C131 H131 0.9500 .
C132 C146 1.447(11) .
C132 H132 0.9500 .
C136 C138 1.385(8) .
C136 H136 0.9500 .
C138 H138 0.9500 .
C141 C148 1.349(12) .
C141 H141 0.9500 .
C142 C161 1.392(18) .
C142 H142 0.9500 .
C146 H146 0.9500 .
C148 H148 0.9500 .
C151 C163 1.405(13) .
C151 H151 0.9500 .
C161 C163 1.30(2) .
C161 H161 0.9500 .
C163 H163 0.9500 .

loop_
_geom_torsion_atom_site_label_1
_geom_torsion_atom_site_label_2
_geom_torsion_atom_site_label_3
_geom_torsion_atom_site_label_4
_geom_torsion
_geom_torsion_site_symmetry_1
_geom_torsion_site_symmetry_4
C37 C7 C10 C40 1.3(6) . .
C44 C7 C10 C40 -175.8(4) . .
C37 C7 C10 C52 -177.6(4) . .
C44 C7 C10 C52 5.3(7) . .
O8 C12 C15 C16 177.5(4) . .
C44 C12 C15 C16 -1.2(7) . .
O8 C12 C15 C17 -1.1(6) . .
C44 C12 C15 C17 -179.8(4) . .
C12 C15 C16 C86 2.3(8) . .
C17 C15 C16 C86 -179.2(5) . .
C16 C15 C17 C19 -50.4(6) . .
C12 C15 C17 C19 128.2(5) . .
C16 C15 C17 C25 128.1(5) . .
C12 C15 C17 C25 -53.3(6) . .
C25 C17 C19 C21 -1.4(6) . .
C15 C17 C19 C21 177.1(4) . .
C22 N18 C21 C19 2.3(6) . .
Pd2 N18 C21 C19 -179.7(3) . .
C17 C19 C21 N18 -0.5(6) . .
C21 N18 C22 C25 -2.2(5) . .
Pd2 N18 C22 C25 179.9(3) . .
C24 N14 C23 C41 -1.9(6) . .
Pd1 N14 C23 C41 177.0(3) . .
C23 N14 C24 C34 -0.3(6) . .
Pd1 N14 C24 C34 -179.2(3) . .
N18 C22 C25 C17 0.2(6) . .
C19 C17 C25 C22 1.6(6) . .
C15 C17 C25 C22 -177.0(4) . .
C29 C20 C27 C47 44.1(6) . .
C50 C20 C27 C47 -131.1(4) . .
C29 C20 C27 C46 -138.2(4) . .
C50 C20 C27 C46 46.6(6) . .
C50 C20 C29 C35 -1.4(6) . .
C27 C20 C29 C35 -176.8(4) . .
C64 C30 C31 C46 2.3(7) . .
C64 C30 C31 C40 -178.1(5) . .
N14 C24 C34 C38 2.3(6) . .
C48 N43 C35 C29 -4.6(7) . .
Pd3 N43 C35 C29 -179.8(3) . .
C20 C29 C35 N43 4.1(7) . .
C39 C5 C37 C7 -5.3(6) . .
C53 C5 C37 C7 177.0(4) . .
C39 C5 C37 C6 175.2(4) . .
C53 C5 C37 C6 -2.5(6) . .
C10 C7 C37 C5 3.5(6) . .
C44 C7 C37 C5 -179.3(4) . .
C10 C7 C37 C6 -177.0(4) . .
C44 C7 C37 C6 0.1(6) . .
C24 C34 C38 C41 -2.2(6) . .
C24 C34 C38 C51 176.3(4) . .
C37 C5 C39 C40 2.3(6) . .
C53 C5 C39 C40 180.0(3) . .
C37 C5 C39 C36 -177.4(4) . .
C53 C5 C39 C36 0.3(6) . .
C7 C10 C40 C39 -4.2(6) . .
C52 C10 C40 C39 174.7(4) . .
C7 C10 C40 C31 170.8(4) . .
C52 C10 C40 C31 -10.3(6) . .
C5 C39 C40 C10 2.4(6) . .
C36 C39 C40 C10 -177.9(4) . .
C5 C39 C40 C31 -172.8(4) . .
C36 C39 C40 C31 6.9(6) . .
C46 C31 C40 C10 108.6(5) . .
C30 C31 C40 C10 -71.0(6) . .
C46 C31 C40 C39 -76.2(5) . .
C30 C31 C40 C39 104.2(5) . .
N14 C23 C41 C38 2.0(6) . .
C34 C38 C41 C23 0.1(6) . .
C51 C38 C41 C23 -178.3(4) . .
C78 P1 C42 C45 70.0(5) . .
C76 P1 C42 C45 179.5(4) . .
Pd1 P1 C42 C45 -57.7(4) . .
O8 C12 C44 C72 -179.1(5) . .
C15 C12 C44 C72 -0.5(7) . .
O8 C12 C44 C7 4.1(7) . .
C15 C12 C44 C7 -177.3(4) . .
C37 C7 C44 C72 -107.7(6) . .
C10 C7 C44 C72 69.4(7) . .
C37 C7 C44 C12 68.9(6) . .
C10 C7 C44 C12 -114.0(5) . .
P1 C42 C45 C42 68.7(7) . 4_565
C30 C31 C46 O13 177.9(4) . .
C40 C31 C46 O13 -1.6(7) . .
C30 C31 C46 C27 -3.4(6) . .
C40 C31 C46 C27 177.0(4) . .
C47 C27 C46 O13 -178.5(4) . .
C20 C27 C46 O13 3.8(6) . .
C47 C27 C46 C31 2.7(6) . .
C20 C27 C46 C31 -174.9(4) . .
C46 C27 C47 C64 -0.8(7) . .
C20 C27 C47 C64 176.9(4) . .
C35 N43 C48 C50 2.7(7) . .
Pd3 N43 C48 C50 178.1(3) . .
C53 C28 C49 C33 1.4(8) . .
C53 C28 C49 C114 -177.0(6) . .
C51 C33 C49 C28 -1.4(8) . .
C51 C33 C49 C114 177.0(5) . .
N43 C48 C50 C20 -0.3(7) . .
C29 C20 C50 C48 -0.3(6) . .
C27 C20 C50 C48 175.1(4) . .
C49 C33 C51 C32 -0.1(7) . .
C49 C33 C51 C38 177.5(5) . .
O11 C32 C51 C33 -177.4(4) . .
C53 C32 C51 C33 1.9(6) . .
O11 C32 C51 C38 5.0(6) . .
C53 C32 C51 C38 -175.7(4) . .
C41 C38 C51 C33 40.1(6) . .
C34 C38 C51 C33 -138.2(4) . .
C41 C38 C51 C32 -142.3(4) . .
C34 C38 C51 C32 39.3(6) . .
O11 C32 C53 C28 177.2(4) . .
C51 C32 C53 C28 -2.0(6) . .
O11 C32 C53 C5 -3.8(6) . .
C51 C32 C53 C5 177.0(4) . .
C49 C28 C53 C32 0.3(7) . .
C49 C28 C53 C5 -178.7(4) . .
C37 C5 C53 C32 -70.7(5) . .
C39 C5 C53 C32 111.6(4) . .
C37 C5 C53 C28 108.3(5) . .
C39 C5 C53 C28 -69.4(5) . .
C31 C30 C64 C47 -0.5(8) . .
C31 C30 C64 C116 179.9(6) . .
C27 C47 C64 C30 -0.3(7) . .
C27 C47 C64 C116 179.3(5) . .
C12 C44 C72 C86 1.3(9) . .
C7 C44 C72 C86 178.1(6) . .
C74 P2 C73 C81 101.2(5) . .
C82 P2 C73 C81 -147.3(5) . .
Pd2 P2 C73 C81 -20.4(6) . .
C74 P2 C73 C130 -71.9(7) . .
C82 P2 C73 C130 39.6(8) . .
Pd2 P2 C73 C130 166.5(6) . .
C91 C26 C74 C71 1.0(7) . .
C91 C26 C74 P2 175.7(4) . .
C101 C71 C74 C26 0.9(7) . .
C101 C71 C74 P2 -173.8(4) . .
C73 P2 C74 C26 151.9(4) . .
C82 P2 C74 C26 39.0(4) . .
Pd2 P2 C74 C26 -85.2(4) . .
C73 P2 C74 C71 -33.4(4) . .
C82 P2 C74 C71 -146.3(4) . .
Pd2 P2 C74 C71 89.4(4) . .
C97 C75 C76 C85 0.6(8) . .
C97 C75 C76 P1 175.6(5) . .
C78 P1 C76 C85 -30.8(5) . .
C42 P1 C76 C85 -143.0(4) . .
Pd1 P1 C76 C85 91.8(4) . .
C78 P1 C76 C75 154.3(4) . .
C42 P1 C76 C75 42.1(4) . .
Pd1 P1 C76 C75 -83.1(4) . .
C42 P1 C78 C132 28.8(7) . .
C76 P1 C78 C132 -82.1(7) . .
Pd1 P1 C78 C132 157.2(6) . .
C42 P1 C78 C136 -145.9(6) . .
C76 P1 C78 C136 103.2(6) . .
Pd1 P1 C78 C136 -17.5(6) . .
C130 C73 C81 C88 -0.9(11) . .
P2 C73 C81 C88 -174.4(6) . .
C73 P2 C82 C83 67.9(5) . .
C74 P2 C82 C83 178.6(5) . .
Pd2 P2 C82 C83 -58.7(5) . .
P2 C82 C83 C82 72.4(9) . 4_565
C75 C76 C85 C105 -1.7(8) . .
P1 C76 C85 C105 -176.5(4) . .
C44 C72 C86 C16 -0.3(9) . .
C44 C72 C86 C109 176.6(7) . .
C15 C16 C86 C72 -1.5(8) . .
C15 C16 C86 C109 -178.5(6) . .
C73 C81 C88 C141 -0.2(13) . .
C123 P4 C90 C125 -147.1(6) . .
C117 P4 C90 C125 102.3(6) . .
Pd3 P4 C90 C125 -21.6(6) . .
C123 P4 C90 C108 35.5(6) . .
C117 P4 C90 C108 -75.2(6) . .
Pd3 P4 C90 C108 161.0(5) . .
C74 C26 C91 C113 -0.8(9) . .
C76 C75 C97 C129 -0.5(12) . .
C74 C71 C101 C113 -3.0(8) . .
C76 C85 C105 C129 2.7(11) . .
C125 C90 C108 C131 -1.5(11) . .
P4 C90 C108 C131 176.0(6) . .
C26 C91 C113 C101 -1.3(10) . .
C71 C101 C113 C91 3.2(9) . .
C142 C84 C117 C151 -2.4(11) . .
C142 C84 C117 P4 -179.9(6) . .
C90 P4 C117 C84 -28.9(6) . .
C123 P4 C117 C84 -138.6(6) . .
Pd3 P4 C117 C84 95.0(6) . .
C90 P4 C117 C151 153.6(6) . .
C123 P4 C117 C151 43.9(6) . .
Pd3 P4 C117 C151 -82.5(6) . .
C123 C104 C123 P4 72.9(12) 4_565 .
C90 P4 C123 C104 66.1(7) . .
C117 P4 C123 C104 176.3(7) . .
Pd3 P4 C123 C104 -58.3(7) . .
C108 C90 C125 C111 -0.9(11) . .
P4 C90 C125 C111 -178.5(6) . .
C126 C111 C125 C90 1.9(12) . .
C125 C111 C126 C131 -0.7(12) . .
C85 C105 C129 C97 -2.6(14) . .
C75 C97 C129 C105 1.5(15) . .
C81 C73 C130 C148 4.5(15) . .
P2 C73 C130 C148 177.9(10) . .
C90 C108 C131 C126 2.7(14) . .
C111 C126 C131 C108 -1.5(14) . .
C136 C78 C132 C146 -12.5(13) . .
P1 C78 C132 C146 172.7(7) . .
C132 C78 C136 C138 8.4(13) . .
P1 C78 C136 C138 -176.8(7) . .
C146 C119 C138 C136 2.1(18) . .
C78 C136 C138 C119 -2.9(17) . .
C81 C88 C141 C148 -2.1(17) . .
C117 C84 C142 C161 2.4(13) . .
C138 C119 C146 C132 -6.7(18) . .
C78 C132 C146 C119 12.1(17) . .
C73 C130 C148 C141 -7(2) . .
C88 C141 C148 C130 6(2) . .
C84 C117 C151 C163 0.0(11) . .
P4 C117 C151 C163 177.5(6) . .
C84 C142 C161 C163 0.0(16) . .
C142 C161 C163 C151 -2.6(19) . .
C117 C151 C163 C161 2.6(16) . .
